data_4345447
loop_
_publ_author_name
'Zeng, Chao'
'Wang, Nan'
'Peng, Tai'
'Wang, Suning'

_publ_section_title
;
 Copper(I) Complexes Bearing 1,2-Phenyl-Bridged P(&#x2227;)N,
 P(&#x2227;)N(&#x2227;)P, and N(&#x2227;)P(&#x2227;)N Chelate Ligands:
 Structures and Phosphorescence.
;
_journal_issue 3
_journal_name_full 'Inorganic chemistry'
_journal_page_first 1616
_journal_page_last 1625
_journal_paper_doi 10.1021/acs.inorgchem.6b02721
_journal_volume 56
_journal_year 2017
_chemical_formula_sum 'C40 H35 Cl2 Cu I N3 O0.25 P2'
_chemical_formula_weight 884.99
_chemical_name_systematic
;

 ?

;
_space_group_IT_number 14
_symmetry_cell_setting monoclinic
_symmetry_space_group_name_Hall '-P 2ybc'
_symmetry_space_group_name_H-M 'P 1 21/c 1'
_atom_sites_solution_hydrogens geom
_atom_sites_solution_primary direct
_atom_sites_solution_secondary difmap
_audit_creation_method SHELXL-97
_cell_angle_alpha 90.00
_cell_angle_beta 119.6310(10)
_cell_angle_gamma 90.00
_cell_formula_units_Z 4
_cell_length_a 17.4265(7)
_cell_length_b 15.1625(5)
_cell_length_c 17.4591(7)
_cell_measurement_reflns_used 9673
_cell_measurement_temperature 180(2)
_cell_measurement_theta_max 26.40
_cell_measurement_theta_min 2.68
_cell_volume 4009.9(3)
_computing_cell_refinement 'Bruker SAINT'
_computing_data_collection 'Bruker APEX2'
_computing_data_reduction 'Bruker SAINT'
_computing_molecular_graphics 'Bruker SHELXTL'
_computing_publication_material 'Bruker SHELXTL'
_computing_structure_refinement 'SHELXL-97 (Sheldrick, 1997)'
_computing_structure_solution 'SHELXS-97 (Sheldrick, 1990)'
_diffrn_ambient_temperature 180(2)
_diffrn_measured_fraction_theta_full 0.998
_diffrn_measured_fraction_theta_max 0.998
_diffrn_measurement_device_type 'Bruker APEX-II CCD'
_diffrn_measurement_method '\f and \w scans'
_diffrn_radiation_monochromator graphite
_diffrn_radiation_source 'fine-focus sealed tube'
_diffrn_radiation_type MoK\a
_diffrn_radiation_wavelength 0.71073
_diffrn_reflns_av_R_equivalents 0.0645
_diffrn_reflns_av_sigmaI/netI 0.0390
_diffrn_reflns_limit_h_max 22
_diffrn_reflns_limit_h_min -22
_diffrn_reflns_limit_k_max 19
_diffrn_reflns_limit_k_min -15
_diffrn_reflns_limit_l_max 22
_diffrn_reflns_limit_l_min -22
_diffrn_reflns_number 64206
_diffrn_reflns_theta_full 27.10
_diffrn_reflns_theta_max 27.10
_diffrn_reflns_theta_min 2.68
_diffrn_standards_number 0
_exptl_absorpt_coefficient_mu 1.560
_exptl_absorpt_correction_T_max 0.9431
_exptl_absorpt_correction_T_min 0.7012
_exptl_absorpt_correction_type multi-scan
_exptl_crystal_colour yellow
_exptl_crystal_density_diffrn 1.466
_exptl_crystal_density_method 'not measured'
_exptl_crystal_description plate
_exptl_crystal_F_000 1776
_exptl_crystal_size_max 0.25
_exptl_crystal_size_mid 0.16
_exptl_crystal_size_min 0.04
_refine_diff_density_max 0.870
_refine_diff_density_min -1.008
_refine_diff_density_rms 0.104
_refine_ls_extinction_method none
_refine_ls_goodness_of_fit_ref 1.051
_refine_ls_hydrogen_treatment constr
_refine_ls_matrix_type full
_refine_ls_number_parameters 451
_refine_ls_number_reflns 8842
_refine_ls_number_restraints 0
_refine_ls_restrained_S_all 1.051
_refine_ls_R_factor_all 0.0655
_refine_ls_R_factor_gt 0.0448
_refine_ls_shift/su_max 0.001
_refine_ls_shift/su_mean 0.000
_refine_ls_structure_factor_coef Fsqd
_refine_ls_weighting_details 'calc w=1/[\s^2^(Fo^2^)+(0.0670P)^2^+6.6742P] where P=(Fo^2^+2Fc^2^)/3'
_refine_ls_weighting_scheme calc
_refine_ls_wR_factor_gt 0.1180
_refine_ls_wR_factor_ref 0.1296
_reflns_number_gt 6912
_reflns_number_total 8842
_reflns_threshold_expression >2sigma(I)
_cod_data_source_file ic6b02721_si_005.cif
_cod_data_source_block zc4
_cod_depositor_comments
;
The following automatic conversions were performed:

'_symmetry_cell_setting' value 'Monoclinic' changed to 'monoclinic'
according to
/home/data/users/saulius/crontab/automatic-downloads/current/ACS/lib/dictionaries/cif_core.dic
dictionary named 'cif_core.dic' version 2.4.2 from 2011-04-26.

Automatic conversion script
Id: cif_fix_values 4973 2017-02-22 13:04:09Z antanas 
;
_cod_original_sg_symbol_H-M P2(1)/c
_cod_database_code 4345447

loop_
_symmetry_equiv_pos_as_xyz
'x, y, z'
'-x, y+1/2, -z+1/2'
'-x, -y, -z'
'x, -y-1/2, z-1/2'

loop_
_atom_site_label
_atom_site_type_symbol
_atom_site_fract_x
_atom_site_fract_y
_atom_site_fract_z
_atom_site_U_iso_or_equiv
_atom_site_adp_type
_atom_site_occupancy
_atom_site_symmetry_multiplicity
_atom_site_calc_flag
_atom_site_refinement_flags
_atom_site_disorder_assembly
_atom_site_disorder_group
Cu1 Cu 0.32919(3) 0.53846(3) 0.59059(3) 0.02407(12) Uani 1 1 d . . .
I1 I 0.350222(18) 0.697398(18) 0.539134(18) 0.03860(10) Uani 1 1 d . . .
P1 P 0.21740(6) 0.47304(6) 0.47088(6) 0.0252(2) Uani 1 1 d . . .
P2 P 0.34392(6) 0.55155(6) 0.72409(6) 0.02123(18) Uani 1 1 d . . .
N1 N 0.4111(3) 0.4239(2) 0.5048(3) 0.0450(9) Uani 1 1 d . . .
N2 N 0.4172(2) 0.4570(2) 0.5807(2) 0.0308(7) Uani 1 1 d . . .
N3 N 0.4877(2) 0.4261(2) 0.6503(3) 0.0382(8) Uani 1 1 d . . .
Cl1 Cl 0.7402(3) 0.4644(2) 0.9725(3) 0.1862(16) Uani 1 1 d . . .
Cl2 Cl 0.9171(3) 0.4123(2) 1.0162(3) 0.1888(15) Uani 1 1 d . . .
C1 C 0.2538(3) 0.4647(3) 0.3885(3) 0.0321(8) Uani 1 1 d . . .
C2 C 0.1938(3) 0.4776(3) 0.2992(3) 0.0437(10) Uani 1 1 d . . .
H2A H 0.1340 0.4911 0.2812 0.052 Uiso 1 1 calc R . .
C3 C 0.2204(4) 0.4712(3) 0.2359(3) 0.0546(13) Uani 1 1 d . . .
H3A H 0.1787 0.4800 0.1754 0.065 Uiso 1 1 calc R . .
C4 C 0.3061(4) 0.4522(3) 0.2608(4) 0.0555(14) Uani 1 1 d . . .
H4A H 0.3243 0.4478 0.2178 0.067 Uiso 1 1 calc R . .
C5 C 0.3661(3) 0.4394(3) 0.3486(3) 0.0445(11) Uani 1 1 d . . .
H5A H 0.4258 0.4268 0.3656 0.053 Uiso 1 1 calc R . .
C6 C 0.3415(3) 0.4444(2) 0.4135(3) 0.0325(9) Uani 1 1 d . . .
C7 C 0.4837(3) 0.3698(3) 0.5324(4) 0.0469(12) Uani 1 1 d . . .
H7A H 0.4991 0.3365 0.4959 0.056 Uiso 1 1 calc R . .
C8 C 0.5276(2) 0.3733(2) 0.6189(3) 0.0310(9) Uani 1 1 d . . .
C9 C 0.6099(3) 0.3288(3) 0.6803(4) 0.0621(15) Uani 1 1 d . . .
H9A H 0.6261 0.3445 0.7409 0.093 Uiso 1 1 calc R . .
H9B H 0.6569 0.3473 0.6685 0.093 Uiso 1 1 calc R . .
H9C H 0.6018 0.2648 0.6726 0.093 Uiso 1 1 calc R . .
C10 C 0.1871(2) 0.3593(2) 0.4790(2) 0.0275(7) Uani 1 1 d . . .
C11 C 0.1398(3) 0.3050(3) 0.4054(3) 0.0369(9) Uani 1 1 d . . .
H11A H 0.1238 0.3261 0.3481 0.044 Uiso 1 1 calc R . .
C12 C 0.1163(3) 0.2204(3) 0.4160(3) 0.0413(10) Uani 1 1 d . . .
H12A H 0.0840 0.1839 0.3658 0.050 Uiso 1 1 calc R . .
C13 C 0.1391(3) 0.1887(3) 0.4984(3) 0.0430(11) Uani 1 1 d . . .
H13A H 0.1227 0.1306 0.5049 0.052 Uiso 1 1 calc R . .
C14 C 0.1859(3) 0.2413(3) 0.5714(3) 0.0419(10) Uani 1 1 d . . .
H14A H 0.2017 0.2196 0.6284 0.050 Uiso 1 1 calc R . .
C15 C 0.2100(3) 0.3262(3) 0.5617(3) 0.0340(9) Uani 1 1 d . . .
H15A H 0.2426 0.3620 0.6124 0.041 Uiso 1 1 calc R . .
C16 C 0.1122(2) 0.5309(2) 0.4162(2) 0.0267(7) Uani 1 1 d . . .
C17 C 0.0362(3) 0.4979(3) 0.4121(3) 0.0405(10) Uani 1 1 d . . .
H17A H 0.0345 0.4385 0.4285 0.049 Uiso 1 1 calc R . .
C18 C -0.0376(3) 0.5513(4) 0.3841(3) 0.0520(13) Uani 1 1 d . . .
H18A H -0.0897 0.5279 0.3809 0.062 Uiso 1 1 calc R . .
C19 C -0.0361(3) 0.6374(3) 0.3610(3) 0.0466(11) Uani 1 1 d . . .
H19A H -0.0861 0.6742 0.3441 0.056 Uiso 1 1 calc R . .
C20 C 0.0382(3) 0.6702(3) 0.3626(3) 0.0449(11) Uani 1 1 d . . .
H20A H 0.0385 0.7290 0.3439 0.054 Uiso 1 1 calc R . .
C21 C 0.1120(3) 0.6186(3) 0.3910(3) 0.0398(10) Uani 1 1 d . . .
H21A H 0.1636 0.6426 0.3936 0.048 Uiso 1 1 calc R . .
C22 C 0.3928(3) 0.3818(3) 0.7881(3) 0.0341(9) Uani 1 1 d . . .
H22A H 0.4412 0.3918 0.7786 0.041 Uiso 1 1 calc R . .
C23 C 0.3825(3) 0.2999(3) 0.8178(3) 0.0408(10) Uani 1 1 d . . .
H23A H 0.4239 0.2542 0.8284 0.049 Uiso 1 1 calc R . .
C24 C 0.3124(3) 0.2846(3) 0.8319(3) 0.0401(10) Uani 1 1 d . . .
H24A H 0.3054 0.2285 0.8517 0.048 Uiso 1 1 calc R . .
C25 C 0.2534(3) 0.3502(3) 0.8173(3) 0.0376(9) Uani 1 1 d . . .
H25A H 0.2052 0.3395 0.8270 0.045 Uiso 1 1 calc R . .
C26 C 0.2630(2) 0.4329(3) 0.7883(3) 0.0323(8) Uani 1 1 d . . .
H26A H 0.2220 0.4784 0.7794 0.039 Uiso 1 1 calc R . .
C27 C 0.3324(2) 0.4489(2) 0.7724(2) 0.0246(7) Uani 1 1 d . . .
C28 C 0.2599(2) 0.6238(2) 0.7242(2) 0.0241(7) Uani 1 1 d . . .
C29 C 0.1906(3) 0.6502(3) 0.6424(3) 0.0347(9) Uani 1 1 d . . .
H29A H 0.1891 0.6312 0.5898 0.042 Uiso 1 1 calc R . .
C30 C 0.1234(3) 0.7042(3) 0.6373(3) 0.0444(11) Uani 1 1 d . . .
H30A H 0.0757 0.7214 0.5817 0.053 Uiso 1 1 calc R . .
C31 C 0.1270(3) 0.7326(3) 0.7145(3) 0.0494(12) Uani 1 1 d . . .
H31A H 0.0820 0.7701 0.7116 0.059 Uiso 1 1 calc R . .
C32 C 0.1954(3) 0.7069(3) 0.7955(3) 0.0487(12) Uani 1 1 d . . .
H32A H 0.1970 0.7267 0.8480 0.058 Uiso 1 1 calc R . .
C33 C 0.2614(3) 0.6525(3) 0.8007(3) 0.0345(9) Uani 1 1 d . . .
H33A H 0.3080 0.6346 0.8567 0.041 Uiso 1 1 calc R . .
C34 C 0.4494(2) 0.5942(2) 0.8116(2) 0.0247(7) Uani 1 1 d . . .
C35 C 0.5001(3) 0.6455(3) 0.7877(3) 0.0346(9) Uani 1 1 d . . .
H35A H 0.4802 0.6564 0.7272 0.042 Uiso 1 1 calc R . .
C36 C 0.5800(3) 0.6813(3) 0.8520(3) 0.0422(10) Uani 1 1 d . . .
H36A H 0.6144 0.7163 0.8351 0.051 Uiso 1 1 calc R . .
C37 C 0.6089(3) 0.6659(3) 0.9394(3) 0.0395(10) Uani 1 1 d . . .
H37A H 0.6631 0.6907 0.9831 0.047 Uiso 1 1 calc R . .
C38 C 0.5595(3) 0.6147(3) 0.9640(3) 0.0432(10) Uani 1 1 d . . .
H38A H 0.5800 0.6037 1.0247 0.052 Uiso 1 1 calc R . .
C39 C 0.4800(3) 0.5792(3) 0.9007(2) 0.0346(9) Uani 1 1 d . . .
H39A H 0.4461 0.5442 0.9182 0.042 Uiso 1 1 calc R . .
C40 C 0.8147(8) 0.3852(7) 0.9766(11) 0.170(5) Uani 1 1 d . A 1
H40A H 0.8126 0.3349 1.0117 0.204 Uiso 1 1 calc R A 1
H40B H 0.7928 0.3634 0.9158 0.204 Uiso 1 1 calc R A 1
O1 O 0.9061(15) 0.4604(14) 1.1455(18) 0.112(8) Uani 0.25 1 d P B 2

loop_
_atom_site_aniso_label
_atom_site_aniso_U_11
_atom_site_aniso_U_22
_atom_site_aniso_U_33
_atom_site_aniso_U_23
_atom_site_aniso_U_13
_atom_site_aniso_U_12
Cu1 0.0234(2) 0.0277(2) 0.0245(2) -0.00233(17) 0.01445(18) 0.00054(16)
I1 0.03798(16) 0.04205(17) 0.03789(16) 0.00830(11) 0.02037(13) -0.00102(11)
P1 0.0245(4) 0.0305(5) 0.0253(5) -0.0030(4) 0.0157(4) -0.0031(4)
P2 0.0226(4) 0.0205(4) 0.0225(4) 0.0003(3) 0.0126(4) 0.0006(3)
N1 0.047(2) 0.0320(19) 0.074(3) -0.0110(18) 0.044(2) -0.0077(16)
N2 0.0292(16) 0.0280(16) 0.0436(19) -0.0020(14) 0.0243(15) 0.0001(13)
N3 0.0269(17) 0.0317(18) 0.057(2) 0.0030(16) 0.0213(17) 0.0023(14)
Cl1 0.257(4) 0.100(2) 0.273(5) 0.024(2) 0.186(4) 0.012(2)
Cl2 0.181(3) 0.123(2) 0.242(4) 0.008(3) 0.090(3) -0.015(2)
C1 0.041(2) 0.032(2) 0.035(2) -0.0090(16) 0.0272(18) -0.0093(16)
C2 0.057(3) 0.050(3) 0.034(2) -0.0063(19) 0.030(2) -0.012(2)
C3 0.084(4) 0.054(3) 0.039(3) -0.009(2) 0.040(3) -0.016(3)
C4 0.096(4) 0.043(3) 0.069(4) -0.013(2) 0.072(3) -0.016(3)
C5 0.067(3) 0.028(2) 0.069(3) -0.014(2) 0.057(3) -0.012(2)
C6 0.041(2) 0.0231(18) 0.046(2) -0.0117(16) 0.031(2) -0.0107(16)
C7 0.043(2) 0.028(2) 0.090(4) -0.010(2) 0.048(3) -0.0006(18)
C8 0.0216(17) 0.0159(16) 0.060(3) -0.0017(16) 0.0234(18) 0.0026(13)
C9 0.037(3) 0.038(3) 0.106(5) 0.009(3) 0.031(3) 0.013(2)
C10 0.0253(17) 0.0293(19) 0.0334(19) -0.0011(15) 0.0188(16) 0.0004(14)
C11 0.039(2) 0.039(2) 0.036(2) -0.0069(17) 0.0212(19) -0.0049(17)
C12 0.038(2) 0.037(2) 0.051(3) -0.016(2) 0.024(2) -0.0085(18)
C13 0.041(2) 0.027(2) 0.071(3) 0.001(2) 0.036(2) 0.0002(17)
C14 0.046(2) 0.037(2) 0.047(3) 0.0063(19) 0.026(2) 0.0035(19)
C15 0.035(2) 0.031(2) 0.037(2) -0.0038(16) 0.0191(18) -0.0003(16)
C16 0.0232(17) 0.036(2) 0.0218(17) -0.0018(14) 0.0120(15) -0.0019(14)
C17 0.032(2) 0.044(2) 0.047(3) 0.0080(19) 0.020(2) -0.0034(18)
C18 0.026(2) 0.067(3) 0.064(3) 0.016(3) 0.022(2) 0.004(2)
C19 0.032(2) 0.061(3) 0.044(3) 0.008(2) 0.017(2) 0.012(2)
C20 0.038(2) 0.041(2) 0.046(3) 0.009(2) 0.014(2) 0.0043(18)
C21 0.028(2) 0.043(2) 0.045(2) 0.0068(19) 0.0151(19) -0.0034(17)
C22 0.045(2) 0.028(2) 0.035(2) -0.0002(16) 0.0242(19) 0.0070(17)
C23 0.064(3) 0.028(2) 0.033(2) 0.0054(16) 0.026(2) 0.0136(19)
C24 0.061(3) 0.0248(19) 0.032(2) 0.0046(16) 0.021(2) -0.0057(18)
C25 0.038(2) 0.035(2) 0.037(2) 0.0068(17) 0.0162(18) -0.0097(17)
C26 0.0288(19) 0.032(2) 0.035(2) 0.0037(16) 0.0156(17) -0.0031(15)
C27 0.0294(18) 0.0237(17) 0.0190(16) -0.0024(13) 0.0106(14) -0.0022(14)
C28 0.0228(17) 0.0200(16) 0.0323(19) -0.0031(14) 0.0159(15) -0.0036(13)
C29 0.036(2) 0.036(2) 0.037(2) 0.0045(17) 0.0216(18) 0.0072(17)
C30 0.035(2) 0.049(3) 0.049(3) 0.006(2) 0.021(2) 0.0139(19)
C31 0.038(2) 0.046(3) 0.069(3) -0.011(2) 0.031(2) 0.011(2)
C32 0.043(3) 0.057(3) 0.053(3) -0.022(2) 0.028(2) 0.000(2)
C33 0.031(2) 0.040(2) 0.034(2) -0.0107(17) 0.0174(17) -0.0025(16)
C34 0.0243(17) 0.0241(17) 0.0263(18) 0.0004(14) 0.0131(15) 0.0018(13)
C35 0.030(2) 0.048(2) 0.0255(19) 0.0019(17) 0.0138(16) -0.0068(17)
C36 0.033(2) 0.060(3) 0.037(2) -0.002(2) 0.0200(19) -0.0160(19)
C37 0.031(2) 0.051(3) 0.031(2) -0.0063(18) 0.0116(18) -0.0126(18)
C38 0.045(2) 0.054(3) 0.025(2) -0.0006(18) 0.0126(19) -0.012(2)
C39 0.037(2) 0.040(2) 0.028(2) 0.0011(16) 0.0161(17) -0.0109(17)
C40 0.179(11) 0.086(7) 0.308(18) 0.032(9) 0.168(13) 0.017(7)
O1 0.110(16) 0.082(13) 0.19(2) 0.035(14) 0.107(18) -0.003(11)

loop_
_atom_type_symbol
_atom_type_description
_atom_type_scat_dispersion_real
_atom_type_scat_dispersion_imag
_atom_type_scat_source
C C 0.0033 0.0016 'International Tables Vol C Tables 4.2.6.8 and 6.1.1.4'
H H 0.0000 0.0000 'International Tables Vol C Tables 4.2.6.8 and 6.1.1.4'
N N 0.0061 0.0033 'International Tables Vol C Tables 4.2.6.8 and 6.1.1.4'
P P 0.1023 0.0942 'International Tables Vol C Tables 4.2.6.8 and 6.1.1.4'
Cu Cu 0.3201 1.2651 'International Tables Vol C Tables 4.2.6.8 and 6.1.1.4'
I I -0.4742 1.8119 'International Tables Vol C Tables 4.2.6.8 and 6.1.1.4'
Cl Cl 0.1484 0.1585 'International Tables Vol C Tables 4.2.6.8 and 6.1.1.4'
O O 0.0106 0.0060 'International Tables Vol C Tables 4.2.6.8 and 6.1.1.4'

loop_
_geom_angle_atom_site_label_1
_geom_angle_atom_site_label_2
_geom_angle_atom_site_label_3
_geom_angle
N2 Cu1 P2 116.12(10)
N2 Cu1 P1 89.77(10)
P2 Cu1 P1 127.41(4)
N2 Cu1 I1 106.58(9)
P2 Cu1 I1 108.02(3)
P1 Cu1 I1 106.54(3)
C16 P1 C10 103.90(17)
C16 P1 C1 105.69(18)
C10 P1 C1 102.69(17)
C16 P1 Cu1 117.19(12)
C10 P1 Cu1 119.45(13)
C1 P1 Cu1 106.27(13)
C27 P2 C28 103.86(16)
C27 P2 C34 102.10(16)
C28 P2 C34 105.13(16)
C27 P2 Cu1 115.17(11)
C28 P2 Cu1 112.13(12)
C34 P2 Cu1 116.99(12)
N2 N1 C7 105.1(4)
N2 N1 C6 126.4(3)
C7 N1 C6 128.5(4)
N3 N2 N1 110.7(3)
N3 N2 Cu1 122.3(3)
N1 N2 Cu1 126.9(3)
N2 N3 C8 105.7(4)
C2 C1 C6 118.6(4)
C2 C1 P1 120.4(3)
C6 C1 P1 121.0(3)
C3 C2 C1 121.0(5)
C3 C2 H2A 119.5
C1 C2 H2A 119.5
C4 C3 C2 120.2(5)
C4 C3 H3A 119.9
C2 C3 H3A 119.9
C3 C4 C5 119.5(4)
C3 C4 H4A 120.2
C5 C4 H4A 120.2
C4 C5 C6 121.8(4)
C4 C5 H5A 119.1
C6 C5 H5A 119.1
C5 C6 C1 118.9(4)
C5 C6 N1 116.4(4)
C1 C6 N1 124.6(3)
C8 C7 N1 106.8(4)
C8 C7 H7A 126.6
N1 C7 H7A 126.6
C7 C8 N3 111.6(4)
C7 C8 C9 128.7(4)
N3 C8 C9 119.6(4)
C8 C9 H9A 109.5
C8 C9 H9B 109.5
H9A C9 H9B 109.5
C8 C9 H9C 109.5
H9A C9 H9C 109.5
H9B C9 H9C 109.5
C15 C10 C11 118.5(4)
C15 C10 P1 118.4(3)
C11 C10 P1 123.0(3)
C12 C11 C10 120.0(4)
C12 C11 H11A 120.0
C10 C11 H11A 120.0
C13 C12 C11 120.7(4)
C13 C12 H12A 119.6
C11 C12 H12A 119.6
C12 C13 C14 119.9(4)
C12 C13 H13A 120.0
C14 C13 H13A 120.0
C13 C14 C15 120.0(4)
C13 C14 H14A 120.0
C15 C14 H14A 120.0
C10 C15 C14 120.9(4)
C10 C15 H15A 119.6
C14 C15 H15A 119.6
C17 C16 C21 118.3(4)
C17 C16 P1 122.9(3)
C21 C16 P1 117.9(3)
C16 C17 C18 120.2(4)
C16 C17 H17A 119.9
C18 C17 H17A 119.9
C19 C18 C17 120.7(4)
C19 C18 H18A 119.7
C17 C18 H18A 119.7
C18 C19 C20 119.6(4)
C18 C19 H19A 120.2
C20 C19 H19A 120.2
C21 C20 C19 120.4(4)
C21 C20 H20A 119.8
C19 C20 H20A 119.8
C20 C21 C16 120.8(4)
C20 C21 H21A 119.6
C16 C21 H21A 119.6
C27 C22 C23 120.2(4)
C27 C22 H22A 119.9
C23 C22 H22A 119.9
C24 C23 C22 120.3(4)
C24 C23 H23A 119.8
C22 C23 H23A 119.8
C25 C24 C23 119.8(4)
C25 C24 H24A 120.1
C23 C24 H24A 120.1
C24 C25 C26 120.8(4)
C24 C25 H25A 119.6
C26 C25 H25A 119.6
C27 C26 C25 120.1(4)
C27 C26 H26A 119.9
C25 C26 H26A 119.9
C22 C27 C26 118.7(3)
C22 C27 P2 118.0(3)
C26 C27 P2 123.1(3)
C33 C28 C29 119.2(3)
C33 C28 P2 123.5(3)
C29 C28 P2 117.3(3)
C30 C29 C28 120.5(4)
C30 C29 H29A 119.8
C28 C29 H29A 119.8
C31 C30 C29 119.1(4)
C31 C30 H30A 120.4
C29 C30 H30A 120.4
C32 C31 C30 120.7(4)
C32 C31 H31A 119.6
C30 C31 H31A 119.6
C31 C32 C33 120.2(4)
C31 C32 H32A 119.9
C33 C32 H32A 119.9
C32 C33 C28 120.2(4)
C32 C33 H33A 119.9
C28 C33 H33A 119.9
C35 C34 C39 118.7(3)
C35 C34 P2 118.2(3)
C39 C34 P2 123.1(3)
C34 C35 C36 120.5(4)
C34 C35 H35A 119.8
C36 C35 H35A 119.8
C37 C36 C35 120.0(4)
C37 C36 H36A 120.0
C35 C36 H36A 120.0
C36 C37 C38 120.1(4)
C36 C37 H37A 120.0
C38 C37 H37A 120.0
C37 C38 C39 120.2(4)
C37 C38 H38A 119.9
C39 C38 H38A 119.9
C38 C39 C34 120.6(4)
C38 C39 H39A 119.7
C34 C39 H39A 119.7
Cl2 C40 Cl1 119.0(7)
Cl2 C40 H40A 107.6
Cl1 C40 H40A 107.6
Cl2 C40 H40B 107.6
Cl1 C40 H40B 107.6
H40A C40 H40B 107.0

loop_
_geom_bond_atom_site_label_1
_geom_bond_atom_site_label_2
_geom_bond_distance
Cu1 N2 2.042(3)
Cu1 P2 2.2240(10)
Cu1 P1 2.2630(10)
Cu1 I1 2.6597(5)
P1 C16 1.820(4)
P1 C10 1.829(4)
P1 C1 1.841(4)
P2 C27 1.828(4)
P2 C28 1.829(4)
P2 C34 1.832(4)
N1 N2 1.371(5)
N1 C7 1.380(6)
N1 C6 1.482(6)
N2 N3 1.315(5)
N3 C8 1.342(5)
Cl1 C40 1.742(10)
Cl2 C40 1.617(12)
C1 C2 1.396(6)
C1 C6 1.401(6)
C2 C3 1.396(6)
C2 H2A 0.9500
C3 C4 1.364(8)
C3 H3A 0.9500
C4 C5 1.377(8)
C4 H4A 0.9500
C5 C6 1.397(6)
C5 H5A 0.9500
C7 C8 1.313(7)
C7 H7A 0.9500
C8 C9 1.463(6)
C9 H9A 0.9800
C9 H9B 0.9800
C9 H9C 0.9800
C10 C15 1.389(5)
C10 C11 1.401(5)
C11 C12 1.387(6)
C11 H11A 0.9500
C12 C13 1.375(7)
C12 H12A 0.9500
C13 C14 1.378(7)
C13 H13A 0.9500
C14 C15 1.390(6)
C14 H14A 0.9500
C15 H15A 0.9500
C16 C17 1.383(5)
C16 C21 1.400(6)
C17 C18 1.388(6)
C17 H17A 0.9500
C18 C19 1.370(7)
C18 H18A 0.9500
C19 C20 1.375(6)
C19 H19A 0.9500
C20 C21 1.372(6)
C20 H20A 0.9500
C21 H21A 0.9500
C22 C27 1.390(5)
C22 C23 1.391(6)
C22 H22A 0.9500
C23 C24 1.379(7)
C23 H23A 0.9500
C24 C25 1.361(6)
C24 H24A 0.9500
C25 C26 1.391(5)
C25 H25A 0.9500
C26 C27 1.391(5)
C26 H26A 0.9500
C28 C33 1.393(5)
C28 C29 1.398(5)
C29 C30 1.396(6)
C29 H29A 0.9500
C30 C31 1.385(7)
C30 H30A 0.9500
C31 C32 1.381(7)
C31 H31A 0.9500
C32 C33 1.382(6)
C32 H32A 0.9500
C33 H33A 0.9500
C34 C35 1.386(5)
C34 C39 1.391(5)
C35 C36 1.396(6)
C35 H35A 0.9500
C36 C37 1.371(6)
C36 H36A 0.9500
C37 C38 1.377(6)
C37 H37A 0.9500
C38 C39 1.384(6)
C38 H38A 0.9500
C39 H39A 0.9500
C40 H40A 0.9900
C40 H40B 0.9900
